data_7719933
loop_
_publ_author_name
'Gayen, Sourav'
'Satapathi, Snigdha'
'Patel, Deepak Kumar'
'Ghosh, Sundargopal'

_publ_section_title
;
 Hydroboration via metal-bound \s(B--H) bonds in Ru-(\s-borate) complexes:
 a pathway to \h4-HBCC-\s,\p-borataallyl complexes
;
_journal_name_full 'Dalton Transactions'
_journal_paper_doi 10.1039/D5DT02484F
_journal_year 2025
_chemical_formula_sum 'C27 H33 B2 N2 P Ru S2 Si'
_chemical_formula_weight 631.42
_space_group_crystal_system monoclinic
_space_group_IT_number 15
_space_group_name_Hall '-C 2yc'
_space_group_name_H-M_alt 'C 1 2/c 1'
_atom_sites_solution_hydrogens mixed
_audit_creation_method SHELXL-2019/1
_audit_update_record
;
2025-06-03 deposited with the CCDC.	2025-11-14 downloaded from the CCDC.
;
_cell_angle_alpha 90
_cell_angle_beta 104.274(6)
_cell_angle_gamma 90
_cell_formula_units_Z 8
_cell_length_a 18.368(4)
_cell_length_b 10.002(2)
_cell_length_c 33.554(8)
_cell_measurement_reflns_used 5141
_cell_measurement_temperature 150(2)
_cell_measurement_theta_max 21.5141
_cell_measurement_theta_min 2.2886
_cell_volume 5974(2)
_computing_structure_refinement 'SHELXL-2019/1 (Sheldrick, 2019)'
_diffrn_ambient_temperature 150(2)
_diffrn_measured_fraction_theta_full 1.000
_diffrn_measured_fraction_theta_max 0.995
_diffrn_measurement_device_type 'Bruker D8 QUEST'
_diffrn_measurement_method '\w and \f scans'
_diffrn_radiation_type MoK\a
_diffrn_radiation_wavelength 0.71073
_diffrn_reflns_av_R_equivalents 0.2320
_diffrn_reflns_av_unetI/netI 0.0977
_diffrn_reflns_Laue_measured_fraction_full 1.000
_diffrn_reflns_Laue_measured_fraction_max 0.995
_diffrn_reflns_limit_h_max 22
_diffrn_reflns_limit_h_min -22
_diffrn_reflns_limit_k_max 12
_diffrn_reflns_limit_k_min -12
_diffrn_reflns_limit_l_max 40
_diffrn_reflns_limit_l_min -40
_diffrn_reflns_number 107522
_diffrn_reflns_point_group_measured_fraction_full 1.000
_diffrn_reflns_point_group_measured_fraction_max 0.995
_diffrn_reflns_theta_full 25.242
_diffrn_reflns_theta_max 25.790
_diffrn_reflns_theta_min 2.288
_diffrn_source 'microfocus sealed tube'
_exptl_absorpt_coefficient_mu 0.778
_exptl_absorpt_correction_T_max 0.7453
_exptl_absorpt_correction_T_min 0.6533
_exptl_absorpt_correction_type multi-scan
_exptl_absorpt_process_details
;
Krause, L., Herbst-Irmer, R., Sheldrick, G. M., Stalke, D. (2015).
"Comparison of silver and molybdenum microfocus X-ray sources for
single-crystal structure determination"
J. Appl. Cryst. 48, 3-10.
doi:10.1107/S1600576714022985
;
_exptl_crystal_colour brown
_exptl_crystal_density_diffrn 1.404
_exptl_crystal_description rod
_exptl_crystal_F_000 2592
_refine_diff_density_max 2.241
_refine_diff_density_min -1.666
_refine_diff_density_rms 0.164
_refine_ls_extinction_coef 0.00032(8)
_refine_ls_extinction_expression Fc^*^=kFc[1+0.001xFc^2^\l^3^/sin(2\q)]^-1/4^
_refine_ls_extinction_method 'SHELXL-2019/1 (Sheldrick 2019)'
_refine_ls_goodness_of_fit_ref 1.058
_refine_ls_hydrogen_treatment mixed
_refine_ls_matrix_type full
_refine_ls_number_parameters 364
_refine_ls_number_reflns 5726
_refine_ls_number_restraints 420
_refine_ls_restrained_S_all 1.064
_refine_ls_R_factor_all 0.1650
_refine_ls_R_factor_gt 0.1153
_refine_ls_shift/su_max 0.002
_refine_ls_shift/su_mean 0.000
_refine_ls_structure_factor_coef Fsqd
_refine_ls_weighting_details 'w=1/[\s^2^(Fo^2^)+(0.0508P)^2^+275.9930P] where P=(Fo^2^+2Fc^2^)/3'
_refine_ls_weighting_scheme calc
_refine_ls_wR_factor_gt 0.2454
_refine_ls_wR_factor_ref 0.2710
_reflns_Friedel_coverage 0.000
_reflns_number_gt 3740
_reflns_number_total 5726
_reflns_threshold_expression 'I > 2\s(I)'
_cod_data_source_file d5dt02484f2.cif
_cod_data_source_block DGJNR3R_0M
_cod_depositor_comments
;
The following automatic conversions were performed:

data item '_exptl_absorpt_correction_type' value 'Multi-Scan' was
changed to 'multi-scan' in accordance with the
/home/data/users/saulius/crontab/automatic-downloads/rss-feeds/RSC/lib/dictionaries/cif_core.dic
dictionary named 'cif_core.dic' version 2.4.2 last updated on
2011-04-26.

Automatic conversion script
Id: cif_fix_values 8170 2020-07-09 18:12:32Z antanas 
;
_cod_original_sg_symbol_H-M 'C 2/c'
_cod_database_code 7719933
_shelx_shelxl_version_number 2019/1
_shelx_space_group_comment
;
The symmetry employed for this shelxl refinement is uniquely defined
by the following loop, which should always be used as a source of
symmetry information in preference to the above space-group names.
They are only intended as comments.
;

loop_
_space_group_symop_operation_xyz
'x, y, z'
'-x, y, -z+1/2'
'x+1/2, y+1/2, z'
'-x+1/2, y+1/2, -z+1/2'
'-x, -y, -z'
'x, -y, z-1/2'
'-x+1/2, -y+1/2, -z'
'x+1/2, -y+1/2, z-1/2'

loop_
_atom_site_label
_atom_site_type_symbol
_atom_site_fract_x
_atom_site_fract_y
_atom_site_fract_z
_atom_site_U_iso_or_equiv
_atom_site_adp_type
_atom_site_occupancy
_atom_site_site_symmetry_order
_atom_site_calc_flag
_atom_site_refinement_flags_posn
_atom_site_refinement_flags_adp
_atom_site_refinement_flags_occupancy
_atom_site_disorder_assembly
_atom_site_disorder_group
Ru1 Ru 0.23064(5) 0.73588(9) 0.58918(3) 0.0392(3) Uani 1 1 d D . . . .
S1 S 0.19044(19) 0.9025(4) 0.62752(12) 0.0544(9) Uani 1 1 d . . . . .
S3 S 0.2273(2) 0.5719(4) 0.63970(14) 0.0712(12) Uani 1 1 d . . . . .
P1 P 0.35064(16) 0.7643(3) 0.62304(10) 0.0384(7) Uani 1 1 d . . . . .
Si1 Si 0.3425(3) 0.9517(4) 0.75346(13) 0.0603(11) Uani 1 1 d . . . . .
N1 N 0.2578(7) 0.4215(11) 0.5793(4) 0.060(3) Uani 1 1 d D U . . .
N2 N 0.1304(6) 0.9819(10) 0.5511(3) 0.045(3) Uani 1 1 d . U . . .
C1 C 0.3585(7) 0.8798(14) 0.7045(4) 0.050(3) Uani 1 1 d . U . . .
C2 C 0.3607(7) 0.8352(13) 0.6728(4) 0.045(3) Uani 1 1 d . U . . .
C3 C 0.232(2) 0.954(4) 0.7431(12) 0.080(9) Uani 0.58(4) 1 d . U P A 1
H3A H 0.217097 1.016972 0.762111 0.119 Uiso 0.58(4) 1 calc R U P A 1
H3B H 0.213892 0.864473 0.747345 0.119 Uiso 0.58(4) 1 calc R U P A 1
H3C H 0.210039 0.982617 0.714727 0.119 Uiso 0.58(4) 1 calc R U P A 1
C4 C 0.412(2) 1.101(3) 0.7659(11) 0.076(8) Uani 0.58(4) 1 d . U P A 1
H4A H 0.406388 1.146029 0.790950 0.114 Uiso 0.58(4) 1 calc R U P A 1
H4B H 0.401049 1.164756 0.742948 0.114 Uiso 0.58(4) 1 calc R U P A 1
H4C H 0.463576 1.068362 0.770063 0.114 Uiso 0.58(4) 1 calc R U P A 1
C5 C 0.369(2) 0.829(5) 0.7989(11) 0.041(7) Uani 0.58(4) 1 d . U P A 1
H5A H 0.351611 0.863084 0.822114 0.062 Uiso 0.58(4) 1 calc R U P A 1
H5B H 0.424241 0.818824 0.807097 0.062 Uiso 0.58(4) 1 calc R U P A 1
H5C H 0.346369 0.741495 0.790529 0.062 Uiso 0.58(4) 1 calc R U P A 1
C3A C 0.252(3) 1.015(5) 0.7417(16) 0.071(10) Uani 0.42(4) 1 d . U P A 2
H3A1 H 0.216662 0.942671 0.730768 0.106 Uiso 0.42(4) 1 calc R U P A 2
H3A2 H 0.247791 1.085317 0.721041 0.106 Uiso 0.42(4) 1 calc R U P A 2
H3A3 H 0.241065 1.051292 0.766600 0.106 Uiso 0.42(4) 1 calc R U P A 2
C4A C 0.366(3) 1.118(5) 0.7643(15) 0.076(10) Uani 0.42(4) 1 d . U P A 2
H4A1 H 0.418997 1.131365 0.764661 0.113 Uiso 0.42(4) 1 calc R U P A 2
H4A2 H 0.357865 1.140719 0.791269 0.113 Uiso 0.42(4) 1 calc R U P A 2
H4A3 H 0.334556 1.174629 0.743183 0.113 Uiso 0.42(4) 1 calc R U P A 2
C5A C 0.383(3) 0.826(6) 0.7885(14) 0.038(9) Uani 0.42(4) 1 d . U P A 2
H5A1 H 0.436847 0.822400 0.790917 0.056 Uiso 0.42(4) 1 calc R U P A 2
H5A2 H 0.359969 0.739683 0.778698 0.056 Uiso 0.42(4) 1 calc R U P A 2
H5A3 H 0.373455 0.845972 0.815443 0.056 Uiso 0.42(4) 1 calc R U P A 2
C6 C 0.4110(6) 0.6164(12) 0.6348(4) 0.051(3) Uani 1 1 d . U . . .
C7 C 0.4436(7) 0.5753(14) 0.6745(5) 0.065(3) Uani 1 1 d . U . . .
H7 H 0.435449 0.625119 0.697164 0.078 Uiso 1 1 calc R U . . .
C8 C 0.4881(7) 0.4611(15) 0.6815(5) 0.074(3) Uani 1 1 d . U . . .
H8 H 0.510451 0.433188 0.708877 0.088 Uiso 1 1 calc R U . . .
C9 C 0.4999(8) 0.3892(15) 0.6492(5) 0.072(3) Uani 1 1 d . U . . .
H9 H 0.530388 0.311329 0.654175 0.087 Uiso 1 1 calc R U . . .
C10 C 0.4686(7) 0.4275(14) 0.6105(5) 0.067(3) Uani 1 1 d . U . . .
H10 H 0.476769 0.376329 0.588127 0.081 Uiso 1 1 calc R U . . .
C11 C 0.4250(7) 0.5404(13) 0.6031(5) 0.058(3) Uani 1 1 d . U . . .
H11 H 0.403802 0.566941 0.575518 0.070 Uiso 1 1 calc R U . . .
C12 C 0.4060(6) 0.8777(10) 0.6002(4) 0.040(2) Uani 1 1 d . U . . .
C13 C 0.4644(6) 0.9554(10) 0.6252(4) 0.045(2) Uani 1 1 d . U . . .
H13 H 0.474345 0.948172 0.654266 0.054 Uiso 1 1 calc R U . . .
C14 C 0.5071(6) 1.0415(11) 0.6079(4) 0.050(3) Uani 1 1 d . U . . .
H14 H 0.545836 1.092563 0.625238 0.060 Uiso 1 1 calc R U . . .
C15 C 0.4945(7) 1.0538(12) 0.5670(4) 0.052(3) Uani 1 1 d . U . . .
H15 H 0.524302 1.113092 0.555541 0.062 Uiso 1 1 calc R U . . .
C16 C 0.4376(7) 0.9798(12) 0.5411(4) 0.050(2) Uani 1 1 d . U . . .
H16 H 0.428232 0.988460 0.512124 0.060 Uiso 1 1 calc R U . . .
C17 C 0.3942(7) 0.8919(12) 0.5587(4) 0.047(2) Uani 1 1 d . U . . .
H17 H 0.355638 0.841027 0.541128 0.056 Uiso 1 1 calc R U . . .
C18 C 0.1405(6) 1.0116(12) 0.5912(4) 0.046(3) Uani 1 1 d . U . . .
C19 C 0.1136(6) 1.1312(12) 0.6040(5) 0.054(3) Uani 1 1 d . U . . .
H19 H 0.120173 1.150362 0.632411 0.065 Uiso 1 1 calc R U . . .
C20 C 0.0775(6) 1.2203(14) 0.5744(5) 0.063(3) Uani 1 1 d . U . . .
H20 H 0.058633 1.302194 0.582198 0.076 Uiso 1 1 calc R U . . .
C21 C 0.0689(7) 1.1899(14) 0.5335(5) 0.068(3) Uani 1 1 d . U . . .
H21 H 0.044040 1.251862 0.513161 0.082 Uiso 1 1 calc R U . . .
C22 C 0.0949(8) 1.0740(14) 0.5214(5) 0.067(3) Uani 1 1 d . U . . .
H22 H 0.089081 1.055474 0.493029 0.081 Uiso 1 1 calc R U . . .
C23 C 0.2571(6) 0.4211(13) 0.6181(5) 0.054(3) Uani 1 1 d . U . . .
C24 C 0.2816(6) 0.3168(14) 0.6479(5) 0.065(3) Uani 1 1 d . U . . .
H24 H 0.280436 0.327975 0.675849 0.078 Uiso 1 1 calc R U . . .
C25 C 0.3070(7) 0.1985(14) 0.6339(5) 0.067(3) Uani 1 1 d . U . . .
H25 H 0.324094 0.126241 0.652199 0.080 Uiso 1 1 calc R U . . .
C26 C 0.3066(7) 0.1896(14) 0.5945(5) 0.064(3) Uani 1 1 d . U . . .
H26 H 0.323034 0.109201 0.584449 0.076 Uiso 1 1 calc R U . . .
C27 C 0.2829(7) 0.2944(13) 0.5677(5) 0.062(3) Uani 1 1 d . U . . .
H27 H 0.283092 0.281727 0.539627 0.074 Uiso 1 1 calc R U . . .
B1 B 0.2466(9) 0.5502(10) 0.5516(3) 0.068(4) Uani 1 1 d D U . . .
H1A H 0.226182 0.498747 0.520618 0.081 Uiso 1 1 d DR U . . .
H1C H 0.272091 0.653520 0.555047 0.081 Uiso 1 1 d DR U . . .
B2 B 0.1642(5) 0.8424(12) 0.5419(4) 0.054(4) Uani 1 1 d . U . . .
H2A H 0.154210 0.823346 0.507482 0.065 Uiso 1 1 d R U . . .
H2B H 0.227569 0.864076 0.551802 0.065 Uiso 1 1 d DR U . . .
H2C H 0.138578 0.755515 0.556518 0.065 Uiso 1 1 d DR U . . .
H1B H 0.197(4) 0.531(12) 0.5663(19) 0.069(10) Uiso 1 1 d D U . . .

loop_
_atom_site_aniso_label
_atom_site_aniso_U_11
_atom_site_aniso_U_22
_atom_site_aniso_U_33
_atom_site_aniso_U_23
_atom_site_aniso_U_13
_atom_site_aniso_U_12
Ru1 0.0262(5) 0.0274(5) 0.0566(7) -0.0026(5) -0.0038(4) 0.0051(4)
S1 0.0398(18) 0.053(2) 0.064(2) -0.0088(17) 0.0013(16) 0.0175(15)
S3 0.056(2) 0.068(3) 0.085(3) 0.006(2) 0.010(2) 0.009(2)
P1 0.0293(14) 0.0317(15) 0.0474(18) 0.0000(14) -0.0037(13) 0.0064(13)
Si1 0.080(3) 0.039(2) 0.052(2) -0.0021(17) -0.003(2) 0.002(2)
N1 0.059(3) 0.059(3) 0.060(3) -0.0006(10) 0.0137(12) 0.0003(10)
N2 0.045(3) 0.044(3) 0.045(3) 0.0002(10) 0.0102(11) 0.0004(10)
C1 0.046(5) 0.049(6) 0.052(6) 0.000(5) 0.004(5) -0.002(5)
C2 0.035(5) 0.045(5) 0.050(6) 0.000(5) 0.000(5) -0.003(4)
C3 0.071(14) 0.085(16) 0.078(14) 0.008(14) 0.009(11) 0.008(13)
C4 0.083(16) 0.064(12) 0.072(13) -0.002(11) 0.003(13) -0.020(13)
C5 0.039(13) 0.048(10) 0.037(14) -0.009(11) 0.009(10) 0.001(10)
C3A 0.068(16) 0.069(17) 0.070(15) -0.007(14) 0.008(13) 0.016(14)
C4A 0.082(17) 0.069(14) 0.075(14) -0.007(12) 0.020(14) -0.015(15)
C5A 0.038(14) 0.045(12) 0.033(16) 0.002(13) 0.015(11) -0.012(11)
C6 0.043(5) 0.042(5) 0.059(5) 0.003(4) -0.001(4) 0.002(4)
C7 0.068(6) 0.054(5) 0.065(5) 0.002(5) -0.002(5) 0.009(5)
C8 0.073(6) 0.063(5) 0.073(5) 0.010(5) -0.004(5) 0.015(5)
C9 0.068(6) 0.057(5) 0.083(6) 0.004(5) 0.001(5) 0.013(5)
C10 0.062(6) 0.057(5) 0.078(5) 0.000(5) 0.007(5) 0.012(5)
C11 0.052(5) 0.052(5) 0.066(5) 0.004(4) 0.003(5) 0.010(4)
C12 0.031(4) 0.032(4) 0.053(5) -0.001(4) 0.002(4) 0.005(4)
C13 0.034(4) 0.038(5) 0.056(5) -0.002(4) 0.000(4) 0.004(4)
C14 0.038(5) 0.041(5) 0.066(5) -0.003(4) 0.005(4) 0.002(4)
C15 0.041(5) 0.045(5) 0.068(5) 0.002(4) 0.009(4) 0.003(4)
C16 0.045(5) 0.043(5) 0.058(5) 0.004(4) 0.007(4) 0.006(4)
C17 0.040(5) 0.042(5) 0.056(5) -0.002(4) 0.005(4) 0.005(4)
C18 0.032(5) 0.039(5) 0.062(6) -0.003(5) 0.005(5) 0.003(4)
C19 0.044(5) 0.045(5) 0.068(5) -0.007(4) 0.003(4) 0.011(4)
C20 0.057(5) 0.046(5) 0.080(5) -0.003(4) 0.004(5) 0.017(4)
C21 0.065(6) 0.055(5) 0.077(5) 0.006(5) 0.004(5) 0.024(5)
C22 0.068(6) 0.054(6) 0.072(6) 0.003(5) 0.002(5) 0.020(5)
C23 0.034(5) 0.038(5) 0.085(7) 0.010(5) 0.008(5) 0.003(4)
C24 0.058(5) 0.054(5) 0.083(6) 0.012(4) 0.017(5) 0.003(5)
C25 0.058(5) 0.048(5) 0.090(5) 0.009(5) 0.009(5) 0.005(4)
C26 0.055(5) 0.042(5) 0.085(6) -0.001(5) 0.000(5) 0.009(4)
C27 0.056(6) 0.042(5) 0.077(6) -0.009(5) -0.004(5) 0.009(5)
B1 0.077(7) 0.062(7) 0.056(7) -0.015(6) 0.000(6) 0.058(6)
B2 0.057(7) 0.043(7) 0.061(8) -0.012(6) 0.009(6) 0.002(6)

loop_
_atom_type_symbol
_atom_type_description
_atom_type_scat_dispersion_real
_atom_type_scat_dispersion_imag
_atom_type_scat_source
C C 0.0033 0.0016 'International Tables Vol C Tables 4.2.6.8 and 6.1.1.4'
H H 0.0000 0.0000 'International Tables Vol C Tables 4.2.6.8 and 6.1.1.4'
B B 0.0013 0.0007 'International Tables Vol C Tables 4.2.6.8 and 6.1.1.4'
N N 0.0061 0.0033 'International Tables Vol C Tables 4.2.6.8 and 6.1.1.4'
P P 0.1023 0.0942 'International Tables Vol C Tables 4.2.6.8 and 6.1.1.4'
Ru Ru -1.2594 0.8363 'International Tables Vol C Tables 4.2.6.8 and 6.1.1.4'
S S 0.1246 0.1234 'International Tables Vol C Tables 4.2.6.8 and 6.1.1.4'
Si Si 0.0817 0.0704 'International Tables Vol C Tables 4.2.6.8 and 6.1.1.4'

loop_
_geom_angle_atom_site_label_1
_geom_angle_atom_site_label_2
_geom_angle_atom_site_label_3
_geom_angle
_geom_angle_site_symmetry_1
_geom_angle_site_symmetry_3
_geom_angle_publ_flag
B2 Ru1 P1 130.8(2) . . ?
B2 Ru1 B1 97.3(5) . . ?
P1 Ru1 B1 97.9(4) . . ?
B2 Ru1 S1 81.2(4) . . ?
P1 Ru1 S1 92.03(12) . . ?
B1 Ru1 S1 167.9(4) . . ?
B2 Ru1 S3 143.0(3) . . ?
P1 Ru1 S3 85.46(13) . . ?
B1 Ru1 S3 82.1(3) . . ?
S1 Ru1 S3 91.85(15) . . ?
B2 Ru1 H1C 90.6 . . ?
P1 Ru1 H1C 81.8 . . ?
B1 Ru1 H1C 28.2 . . ?
S1 Ru1 H1C 162.7 . . ?
S3 Ru1 H1C 103.7 . . ?
B2 Ru1 H2B 34.1 . . ?
P1 Ru1 H2B 97.0 . . ?
B1 Ru1 H2B 100.4 . . ?
S1 Ru1 H2B 85.1 . . ?
S3 Ru1 H2B 176.1 . . ?
H1C Ru1 H2B 79.6 . . ?
B2 Ru1 H2C 34.2 . . ?
P1 Ru1 H2C 164.7 . . ?
B1 Ru1 H2C 88.9 . . ?
S1 Ru1 H2C 83.1 . . ?
S3 Ru1 H2C 109.1 . . ?
H1C Ru1 H2C 98.7 . . ?
H2B Ru1 H2C 68.2 . . ?
C18 S1 Ru1 104.4(5) . . ?
C23 S3 Ru1 103.0(5) . . ?
C2 P1 C12 102.0(6) . . ?
C2 P1 C6 101.7(6) . . ?
C12 P1 C6 102.9(5) . . ?
C2 P1 Ru1 112.9(4) . . ?
C12 P1 Ru1 116.7(4) . . ?
C6 P1 Ru1 118.4(4) . . ?
C3A Si1 C4A 83(3) . . ?
C3A Si1 C5A 129(3) . . ?
C4A Si1 C5A 120(3) . . ?
C3A Si1 C1 106.7(17) . . ?
C4A Si1 C1 117.7(17) . . ?
C5A Si1 C1 100.4(18) . . ?
C1 Si1 C5 112.4(12) . . ?
C1 Si1 C4 104.2(13) . . ?
C5 Si1 C4 107.1(17) . . ?
C1 Si1 C3 103.1(13) . . ?
C5 Si1 C3 101.6(19) . . ?
C4 Si1 C3 128(2) . . ?
C23 N1 C27 110.5(12) . . ?
C23 N1 B1 124.1(11) . . ?
C27 N1 B1 124.6(11) . . ?
C18 N2 C22 119.6(11) . . ?
C18 N2 B2 115.1(10) . . ?
C22 N2 B2 125.3(11) . . ?
C2 C1 Si1 173.3(12) . . ?
C1 C2 P1 172.1(12) . . ?
Si1 C3 H3A 109.5 . . ?
Si1 C3 H3B 109.5 . . ?
H3A C3 H3B 109.5 . . ?
Si1 C3 H3C 109.5 . . ?
H3A C3 H3C 109.5 . . ?
H3B C3 H3C 109.5 . . ?
Si1 C4 H4A 109.5 . . ?
Si1 C4 H4B 109.5 . . ?
H4A C4 H4B 109.5 . . ?
Si1 C4 H4C 109.5 . . ?
H4A C4 H4C 109.5 . . ?
H4B C4 H4C 109.5 . . ?
Si1 C5 H5A 109.5 . . ?
Si1 C5 H5B 109.5 . . ?
H5A C5 H5B 109.5 . . ?
Si1 C5 H5C 109.5 . . ?
H5A C5 H5C 109.5 . . ?
H5B C5 H5C 109.5 . . ?
Si1 C3A H3A1 109.5 . . ?
Si1 C3A H3A2 109.5 . . ?
H3A1 C3A H3A2 109.5 . . ?
Si1 C3A H3A3 109.5 . . ?
H3A1 C3A H3A3 109.5 . . ?
H3A2 C3A H3A3 109.5 . . ?
Si1 C4A H4A1 109.5 . . ?
Si1 C4A H4A2 109.5 . . ?
H4A1 C4A H4A2 109.5 . . ?
Si1 C4A H4A3 109.5 . . ?
H4A1 C4A H4A3 109.5 . . ?
H4A2 C4A H4A3 109.5 . . ?
Si1 C5A H5A1 109.5 . . ?
Si1 C5A H5A2 109.5 . . ?
H5A1 C5A H5A2 109.5 . . ?
Si1 C5A H5A3 109.5 . . ?
H5A1 C5A H5A3 109.5 . . ?
H5A2 C5A H5A3 109.5 . . ?
C11 C6 C7 117.4(13) . . ?
C11 C6 P1 119.8(10) . . ?
C7 C6 P1 122.9(11) . . ?
C6 C7 C8 120.2(15) . . ?
C6 C7 H7 119.9 . . ?
C8 C7 H7 119.9 . . ?
C9 C8 C7 120.1(15) . . ?
C9 C8 H8 119.9 . . ?
C7 C8 H8 119.9 . . ?
C10 C9 C8 120.5(15) . . ?
C10 C9 H9 119.8 . . ?
C8 C9 H9 119.8 . . ?
C9 C10 C11 120.1(16) . . ?
C9 C10 H10 120.0 . . ?
C11 C10 H10 120.0 . . ?
C10 C11 C6 121.7(14) . . ?
C10 C11 H11 119.1 . . ?
C6 C11 H11 119.1 . . ?
C17 C12 C13 117.0(12) . . ?
C17 C12 P1 122.2(9) . . ?
C13 C12 P1 120.9(10) . . ?
C14 C13 C12 121.1(13) . . ?
C14 C13 H13 119.5 . . ?
C12 C13 H13 119.5 . . ?
C15 C14 C13 120.9(13) . . ?
C15 C14 H14 119.5 . . ?
C13 C14 H14 119.5 . . ?
C14 C15 C16 120.1(13) . . ?
C14 C15 H15 119.9 . . ?
C16 C15 H15 119.9 . . ?
C15 C16 C17 119.0(13) . . ?
C15 C16 H16 120.5 . . ?
C17 C16 H16 120.5 . . ?
C12 C17 C16 121.9(12) . . ?
C12 C17 H17 119.1 . . ?
C16 C17 H17 119.1 . . ?
N2 C18 C19 121.5(12) . . ?
N2 C18 S1 119.0(9) . . ?
C19 C18 S1 119.5(11) . . ?
C20 C19 C18 118.4(14) . . ?
C20 C19 H19 120.8 . . ?
C18 C19 H19 120.8 . . ?
C19 C20 C21 119.5(14) . . ?
C19 C20 H20 120.3 . . ?
C21 C20 H20 120.3 . . ?
C22 C21 C20 121.6(15) . . ?
C22 C21 H21 119.2 . . ?
C20 C21 H21 119.2 . . ?
C21 C22 N2 119.3(15) . . ?
C21 C22 H22 120.3 . . ?
N2 C22 H22 120.3 . . ?
N1 C23 C24 128.1(13) . . ?
N1 C23 S3 118.3(10) . . ?
C24 C23 S3 113.4(12) . . ?
C25 C24 C23 117.0(15) . . ?
C25 C24 H24 121.5 . . ?
C23 C24 H24 121.5 . . ?
C26 C25 C24 118.2(15) . . ?
C26 C25 H25 120.9 . . ?
C24 C25 H25 120.9 . . ?
C25 C26 C27 121.6(15) . . ?
C25 C26 H26 119.2 . . ?
C27 C26 H26 119.2 . . ?
C26 C27 N1 124.4(15) . . ?
C26 C27 H27 117.8 . . ?
N1 C27 H27 117.8 . . ?
N1 B1 Ru1 110.7(7) . . ?
N1 B1 H1A 97.7 . . ?
Ru1 B1 H1A 143.9 . . ?
N1 B1 H1C 134.3 . . ?
Ru1 B1 H1C 46.5 . . ?
H1A B1 H1C 122.9 . . ?
N1 B1 H1B 67(7) . . ?
Ru1 B1 H1B 71(4) . . ?
H1A B1 H1B 101.5 . . ?
H1C B1 H1B 117.2 . . ?
N2 B2 Ru1 119.6(9) . . ?
N2 B2 H2A 111.7 . . ?
Ru1 B2 H2A 128.0 . . ?
N2 B2 H2B 101.2 . . ?
Ru1 B2 H2B 60.4 . . ?
H2A B2 H2B 102.9 . . ?
N2 B2 H2C 111.0 . . ?
Ru1 B2 H2C 60.4 . . ?
H2A B2 H2C 108.9 . . ?
H2B B2 H2C 120.7 . . ?

loop_
_geom_bond_atom_site_label_1
_geom_bond_atom_site_label_2
_geom_bond_distance
_geom_bond_site_symmetry_2
_geom_bond_publ_flag
Ru1 B2 2.045(12) . ?
Ru1 P1 2.235(3) . ?
Ru1 B1 2.304(7) . ?
Ru1 S1 2.334(4) . ?
Ru1 S3 2.371(5) . ?
Ru1 H1C 1.7321 . ?
Ru1 H2B 1.7848 . ?
Ru1 H2C 1.7848 . ?
S1 C18 1.722(13) . ?
S3 C23 1.816(14) . ?
P1 C2 1.779(14) . ?
P1 C12 1.814(13) . ?
P1 C6 1.832(13) . ?
Si1 C3A 1.72(5) . ?
Si1 C4A 1.73(4) . ?
Si1 C5A 1.75(5) . ?
Si1 C1 1.880(15) . ?
Si1 C5 1.93(4) . ?
Si1 C4 1.94(3) . ?
Si1 C3 1.97(4) . ?
N1 C23 1.306(18) . ?
N1 C27 1.438(17) . ?
N1 B1 1.571(6) . ?
N2 C18 1.346(16) . ?
N2 C22 1.395(17) . ?
N2 B2 1.589(17) . ?
C1 C2 1.167(18) . ?
C3 H3A 0.9800 . ?
C3 H3B 0.9800 . ?
C3 H3C 0.9800 . ?
C4 H4A 0.9800 . ?
C4 H4B 0.9800 . ?
C4 H4C 0.9800 . ?
C5 H5A 0.9800 . ?
C5 H5B 0.9800 . ?
C5 H5C 0.9800 . ?
C3A H3A1 0.9800 . ?
C3A H3A2 0.9800 . ?
C3A H3A3 0.9800 . ?
C4A H4A1 0.9800 . ?
C4A H4A2 0.9800 . ?
C4A H4A3 0.9800 . ?
C5A H5A1 0.9800 . ?
C5A H5A2 0.9800 . ?
C5A H5A3 0.9800 . ?
C6 C11 1.382(19) . ?
C6 C7 1.383(19) . ?
C7 C8 1.39(2) . ?
C7 H7 0.9500 . ?
C8 C9 1.36(2) . ?
C8 H8 0.9500 . ?
C9 C10 1.34(2) . ?
C9 H9 0.9500 . ?
C10 C11 1.372(19) . ?
C10 H10 0.9500 . ?
C11 H11 0.9500 . ?
C12 C17 1.362(17) . ?
C12 C13 1.419(16) . ?
C13 C14 1.386(18) . ?
C13 H13 0.9500 . ?
C14 C15 1.340(18) . ?
C14 H14 0.9500 . ?
C15 C16 1.394(18) . ?
C15 H15 0.9500 . ?
C16 C17 1.410(18) . ?
C16 H16 0.9500 . ?
C17 H17 0.9500 . ?
C18 C19 1.401(17) . ?
C19 C20 1.377(19) . ?
C19 H19 0.9500 . ?
C20 C21 1.38(2) . ?
C20 H20 0.9500 . ?
C21 C22 1.35(2) . ?
C21 H21 0.9500 . ?
C22 H22 0.9500 . ?
C23 C24 1.438(19) . ?
C24 C25 1.39(2) . ?
C24 H24 0.9500 . ?
C25 C26 1.32(2) . ?
C25 H25 0.9500 . ?
C26 C27 1.38(2) . ?
C26 H26 0.9500 . ?
C27 H27 0.9500 . ?
B1 H1A 1.1373 . ?
B1 H1C 1.1284 . ?
B1 H1B 1.16(2) . ?
B2 H2A 1.1405 . ?
B2 H2B 1.1491 . ?
B2 H2C 1.1535 . ?

loop_
_geom_torsion_atom_site_label_1
_geom_torsion_atom_site_label_2
_geom_torsion_atom_site_label_3
_geom_torsion_atom_site_label_4
_geom_torsion
_geom_torsion_site_symmetry_1
_geom_torsion_site_symmetry_2
_geom_torsion_site_symmetry_3
_geom_torsion_site_symmetry_4
_geom_torsion_publ_flag
C2 P1 C6 C11 -173.0(8) . . . . ?
C12 P1 C6 C11 -67.7(9) . . . . ?
Ru1 P1 C6 C11 62.7(8) . . . . ?
C2 P1 C6 C7 7.6(8) . . . . ?
C12 P1 C6 C7 112.9(7) . . . . ?
Ru1 P1 C6 C7 -116.7(6) . . . . ?
C11 C6 C7 C8 -0.2(5) . . . . ?
P1 C6 C7 C8 179.2(8) . . . . ?
C6 C7 C8 C9 -0.1(5) . . . . ?
C7 C8 C9 C10 0.0(12) . . . . ?
C8 C9 C10 C11 0.5(15) . . . . ?
C9 C10 C11 C6 -0.9(15) . . . . ?
C7 C6 C11 C10 0.7(11) . . . . ?
P1 C6 C11 C10 -178.7(9) . . . . ?
C2 P1 C12 C17 -156.5(7) . . . . ?
C6 P1 C12 C17 98.4(8) . . . . ?
Ru1 P1 C12 C17 -33.0(8) . . . . ?
C2 P1 C12 C13 24.0(7) . . . . ?
C6 P1 C12 C13 -81.1(7) . . . . ?
Ru1 P1 C12 C13 147.5(4) . . . . ?
C17 C12 C13 C14 0.1(5) . . . . ?
P1 C12 C13 C14 179.6(7) . . . . ?
C12 C13 C14 C15 -0.1(5) . . . . ?
C13 C14 C15 C16 0.2(10) . . . . ?
C14 C15 C16 C17 -0.3(13) . . . . ?
C13 C12 C17 C16 -0.2(10) . . . . ?
P1 C12 C17 C16 -179.7(8) . . . . ?
C15 C16 C17 C12 0.4(13) . . . . ?
C22 N2 C18 C19 2.5(17) . . . . ?
B2 N2 C18 C19 -179.9(8) . . . . ?
C22 N2 C18 S1 -175.3(9) . . . . ?
B2 N2 C18 S1 2.3(13) . . . . ?
Ru1 S1 C18 N2 3.4(10) . . . . ?
Ru1 S1 C18 C19 -174.3(6) . . . . ?
N2 C18 C19 C20 -1.3(9) . . . . ?
S1 C18 C19 C20 176.4(8) . . . . ?
C18 C19 C20 C21 -0.1(5) . . . . ?
C19 C20 C21 C22 0.2(11) . . . . ?
C20 C21 C22 N2 1.0(15) . . . . ?
C18 N2 C22 C21 -2.3(18) . . . . ?
B2 N2 C22 C21 -179.6(9) . . . . ?
C27 N1 C23 C24 4.0(18) . . . . ?
B1 N1 C23 C24 -166.1(11) . . . . ?
C27 N1 C23 S3 180.0(8) . . . . ?
B1 N1 C23 S3 9.8(17) . . . . ?
Ru1 S3 C23 N1 -14.4(11) . . . . ?
Ru1 S3 C23 C24 162.1(6) . . . . ?
N1 C23 C24 C25 -2.5(11) . . . . ?
S3 C23 C24 C25 -178.6(8) . . . . ?
C23 C24 C25 C26 -0.4(5) . . . . ?
C24 C25 C26 C27 0.9(11) . . . . ?
C25 C26 C27 N1 1.0(15) . . . . ?
C23 N1 C27 C26 -3.2(18) . . . . ?
B1 N1 C27 C26 166.8(12) . . . . ?
C23 N1 B1 Ru1 0.8(17) . . . . ?
C27 N1 B1 Ru1 -167.9(10) . . . . ?
C18 N2 B2 Ru1 -8.5(12) . . . . ?
C22 N2 B2 Ru1 169.0(10) . . . . ?
